data_1555149
loop_
_publ_author_name
'Salahifar, Eslam'
'Nematollahi, Davood'
'Bayat, Mehdi'
'Mahyari, Amir'
'Amiri Rudbari, Hadi'

_publ_section_title
;
 Regioselective Green Electrochemical Approach to the Synthesis of
 Nitroacetaminophen Derivatives.
;
_journal_issue 19
_journal_name_full 'Organic letters'
_journal_page_first 4666
_journal_page_last 4669
_journal_paper_doi 10.1021/acs.orglett.5b01837
_journal_volume 17
_journal_year 2015
_chemical_formula_sum 'C8 H8 N2 O4'
_chemical_formula_weight 196.16
_space_group_IT_number 19
_space_group_name_Hall 'P 2ac 2ab'
_space_group_name_H-M_alt 'P 21 21 21'
_symmetry_cell_setting orthorhombic
_symmetry_space_group_name_H-M 'P 21 21 21'
_atom_sites_solution_hydrogens geom
_atom_sites_solution_primary direct
_atom_sites_solution_secondary difmap
_audit_creation_method SHELXL-97
_cell_angle_alpha 90.00
_cell_angle_beta 90.00
_cell_angle_gamma 90.00
_cell_formula_units_Z 4
_cell_length_a 4.8880(10)
_cell_length_b 9.800(2)
_cell_length_c 18.388(4)
_cell_measurement_temperature 298(2)
_cell_volume 880.8(3)
_computing_cell_refinement 'X-AREA (Stoe & Cie, 2005)'
_computing_data_collection 'X-AREA (Stoe & Cie, 2005)'
_computing_data_reduction 'X-AREA (Stoe & Cie, 2005)'
_computing_molecular_graphics 'ORTEP-3 (Farrugia, 1997)'
_computing_publication_material 'WinGX (Farrugia, 1999)'
_computing_structure_refinement 'SHELXTL (Sheldrick, 2008)'
_computing_structure_solution 'SHELXTL (Sheldrick, 2008)'
_diffrn_ambient_temperature 298(2)
_diffrn_measured_fraction_theta_full 0.997
_diffrn_measured_fraction_theta_max 0.997
_diffrn_measurement_device_type 'Stoe IPDS-II'
_diffrn_radiation_monochromator graphite
_diffrn_radiation_source 'fine-focus sealed tube'
_diffrn_radiation_type MoK\a
_diffrn_radiation_wavelength 0.71073
_diffrn_reflns_av_R_equivalents 0.0232
_diffrn_reflns_av_sigmaI/netI 0.0374
_diffrn_reflns_limit_h_max 6
_diffrn_reflns_limit_h_min -6
_diffrn_reflns_limit_k_max 10
_diffrn_reflns_limit_k_min -13
_diffrn_reflns_limit_l_max 24
_diffrn_reflns_limit_l_min -25
_diffrn_reflns_number 6890
_diffrn_reflns_theta_full 29.17
_diffrn_reflns_theta_max 29.17
_diffrn_reflns_theta_min 3.04
_exptl_absorpt_coefficient_mu 0.121
_exptl_absorpt_correction_type none
_exptl_crystal_colour yellow
_exptl_crystal_density_diffrn 1.479
_exptl_crystal_density_method 'not measured'
_exptl_crystal_description irregular
_exptl_crystal_F_000 408
_exptl_crystal_size_max 0.34
_exptl_crystal_size_mid 0.27
_exptl_crystal_size_min 0.14
_refine_diff_density_max 0.106
_refine_diff_density_min -0.163
_refine_diff_density_rms 0.035
_refine_ls_extinction_method none
_refine_ls_goodness_of_fit_ref 0.808
_refine_ls_hydrogen_treatment mixed
_refine_ls_matrix_type full
_refine_ls_number_parameters 136
_refine_ls_number_reflns 2369
_refine_ls_number_restraints 0
_refine_ls_restrained_S_all 0.808
_refine_ls_R_factor_all 0.0506
_refine_ls_R_factor_gt 0.0290
_refine_ls_shift/su_max 0.000
_refine_ls_shift/su_mean 0.000
_refine_ls_structure_factor_coef Fsqd
_refine_ls_weighting_details 'calc w=1/[\s^2^(Fo^2^)+(0.0339P)^2^+0.0000P] where P=(Fo^2^+2Fc^2^)/3'
_refine_ls_weighting_scheme calc
_refine_ls_wR_factor_gt 0.0558
_refine_ls_wR_factor_ref 0.0600
_reflns_number_gt 1548
_reflns_number_total 2369
_reflns_threshold_expression >2\s(I)
_cod_data_source_file ol5b01837_si_002.cif
_cod_data_source_block o+p21212
_cod_depositor_comments
;
The following automatic conversions were performed:

data item '_symmetry_cell_setting' value 'Orthorhombic' was changed
to 'orthorhombic' in accordance with the
/home/saulius/struct/COD-crude-data/automatic-downloads/DataCite-retrospective/ACS/depositions/lib/dictionaries/cif_core.dic
dictionary named 'cif_core.dic' version 2.4.2 last updated on
2011-04-26.

Automatic conversion script
Id: cif_fix_values 6909 2019-04-08 15:41:33Z antanas 
;
_cod_original_sg_symbol_H-M 'P2(1)2(1)2(1) '
_cod_database_code 1555149

loop_
_symmetry_equiv_pos_as_xyz
'x, y, z'
'-x+1/2, -y, z+1/2'
'x+1/2, -y+1/2, -z'
'-x, y+1/2, -z+1/2'

loop_
_atom_site_label
_atom_site_type_symbol
_atom_site_fract_x
_atom_site_fract_y
_atom_site_fract_z
_atom_site_U_iso_or_equiv
_atom_site_adp_type
_atom_site_occupancy
_atom_site_symmetry_multiplicity
_atom_site_calc_flag
_atom_site_refinement_flags
O2 O 0.98525(19) 0.21736(10) 0.95695(5) 0.0532(3) Uani 1 1 d .
O3 O 0.6848(2) 0.31192(10) 0.88797(5) 0.0570(3) Uani 1 1 d .
N2 N 0.1256(2) -0.06871(11) 0.78260(6) 0.0435(3) Uani 1 1 d .
O4 O 0.0502(2) 0.14936(9) 0.74736(5) 0.0595(3) Uani 1 1 d .
O1 O 0.9132(2) -0.03218(12) 1.00170(6) 0.0595(3) Uani 1 1 d .
C6 C 0.4531(3) 0.07266(12) 0.85116(7) 0.0377(3) Uani 1 1 d .
H6 H 0.4069 0.1500 0.8246 0.045 Uiso 1 1 calc R
C5 C 0.3256(3) -0.04941(13) 0.83735(6) 0.0392(3) Uani 1 1 d .
N1 N 0.7810(2) 0.21117(11) 0.91714(5) 0.0408(3) Uani 1 1 d .
C1 C 0.6529(3) 0.08002(13) 0.90551(7) 0.0373(3) Uani 1 1 d .
C4 C 0.3980(3) -0.16280(14) 0.87927(8) 0.0511(4) Uani 1 1 d .
H4 H 0.3121 -0.2459 0.8707 0.061 Uiso 1 1 calc R
C7 C 0.0018(3) 0.02724(13) 0.74124(7) 0.0428(3) Uani 1 1 d .
C3 C 0.5923(3) -0.15416(15) 0.93258(8) 0.0534(4) Uani 1 1 d .
H3 H 0.6353 -0.2315 0.9596 0.064 Uiso 1 1 calc R
C2 C 0.7265(3) -0.03256(14) 0.94728(7) 0.0434(3) Uani 1 1 d .
C8 C -0.2019(3) -0.02609(15) 0.68736(8) 0.0536(4) Uani 1 1 d .
H8A H -0.3726 0.0210 0.6934 0.080 Uiso 1 1 calc R
H8B H -0.2289 -0.1220 0.6952 0.080 Uiso 1 1 calc R
H8C H -0.1346 -0.0114 0.6389 0.080 Uiso 1 1 calc R
H2 H 0.068(3) -0.1580(15) 0.7735(7) 0.056(4) Uiso 1 1 d .
H1 H 0.991(4) 0.051(2) 1.0054(9) 0.090(6) Uiso 1 1 d .

loop_
_atom_site_aniso_label
_atom_site_aniso_U_11
_atom_site_aniso_U_22
_atom_site_aniso_U_33
_atom_site_aniso_U_23
_atom_site_aniso_U_13
_atom_site_aniso_U_12
O2 0.0465(5) 0.0550(6) 0.0582(5) -0.0025(5) -0.0127(5) -0.0057(5)
O3 0.0630(6) 0.0363(5) 0.0718(6) 0.0068(5) -0.0159(5) -0.0038(5)
N2 0.0500(6) 0.0295(6) 0.0511(7) -0.0044(5) -0.0082(5) -0.0027(5)
O4 0.0702(6) 0.0321(4) 0.0760(7) 0.0002(5) -0.0270(6) -0.0017(5)
O1 0.0699(7) 0.0505(6) 0.0580(6) 0.0066(5) -0.0221(5) 0.0004(6)
C6 0.0425(7) 0.0302(6) 0.0405(6) 0.0009(5) 0.0005(6) 0.0029(6)
C5 0.0414(7) 0.0343(7) 0.0418(6) -0.0020(5) -0.0005(6) 0.0001(6)
N1 0.0404(6) 0.0398(6) 0.0421(6) -0.0026(5) -0.0004(5) -0.0016(5)
C1 0.0395(7) 0.0332(6) 0.0391(6) -0.0034(5) 0.0039(5) -0.0001(5)
C4 0.0618(9) 0.0319(7) 0.0595(8) 0.0023(7) -0.0052(8) -0.0049(7)
C7 0.0446(7) 0.0354(6) 0.0485(7) -0.0041(6) -0.0021(6) 0.0015(6)
C3 0.0665(9) 0.0382(7) 0.0555(8) 0.0095(7) -0.0077(7) -0.0001(7)
C2 0.0477(7) 0.0418(7) 0.0407(7) 0.0032(6) -0.0020(6) 0.0032(6)
C8 0.0544(9) 0.0461(8) 0.0604(8) -0.0060(7) -0.0139(7) 0.0006(7)

loop_
_atom_type_symbol
_atom_type_description
_atom_type_scat_dispersion_real
_atom_type_scat_dispersion_imag
_atom_type_scat_source
C C 0.0033 0.0016 'International Tables Vol C Tables 4.2.6.8 and 6.1.1.4'
H H 0.0000 0.0000 'International Tables Vol C Tables 4.2.6.8 and 6.1.1.4'
N N 0.0061 0.0033 'International Tables Vol C Tables 4.2.6.8 and 6.1.1.4'
O O 0.0106 0.0060 'International Tables Vol C Tables 4.2.6.8 and 6.1.1.4'

loop_
_geom_angle_atom_site_label_1
_geom_angle_atom_site_label_2
_geom_angle_atom_site_label_3
_geom_angle
C7 N2 C5 128.01(11)
C7 N2 H2 114.5(9)
C5 N2 H2 117.4(8)
C2 O1 H1 109.8(12)
C5 C6 C1 119.60(11)
C5 C6 H6 120.2
C1 C6 H6 120.2
C6 C5 C4 118.42(12)
C6 C5 N2 124.15(11)
C4 C5 N2 117.43(11)
O3 N1 O2 122.11(11)
O3 N1 C1 119.22(10)
O2 N1 C1 118.67(11)
C2 C1 C6 122.25(12)
C2 C1 N1 120.76(11)
C6 C1 N1 116.99(11)
C3 C4 C5 121.46(13)
C3 C4 H4 119.3
C5 C4 H4 119.3
O4 C7 N2 122.77(12)
O4 C7 C8 121.98(12)
N2 C7 C8 115.25(11)
C4 C3 C2 121.42(13)
C4 C3 H3 119.3
C2 C3 H3 119.3
O1 C2 C3 117.71(13)
O1 C2 C1 125.43(13)
C3 C2 C1 116.84(12)
C7 C8 H8A 109.5
C7 C8 H8B 109.5
H8A C8 H8B 109.5
C7 C8 H8C 109.5
H8A C8 H8C 109.5
H8B C8 H8C 109.5

loop_
_geom_bond_atom_site_label_1
_geom_bond_atom_site_label_2
_geom_bond_distance
O2 N1 1.2394(13)
O3 N1 1.2182(14)
N2 C7 1.3523(17)
N2 C5 1.4160(16)
N2 H2 0.934(15)
O4 C7 1.2251(14)
O1 C2 1.3546(16)
O1 H1 0.90(2)
C6 C5 1.3726(17)
C6 C1 1.3994(17)
C6 H6 0.9300
C5 C4 1.3979(17)
N1 C1 1.4455(16)
C1 C2 1.3915(19)
C4 C3 1.367(2)
C4 H4 0.9300
C7 C8 1.4988(18)
C3 C2 1.3869(19)
C3 H3 0.9300
C8 H8A 0.9600
C8 H8B 0.9600
C8 H8C 0.9600

loop_
_geom_torsion_atom_site_label_1
_geom_torsion_atom_site_label_2
_geom_torsion_atom_site_label_3
_geom_torsion_atom_site_label_4
_geom_torsion
C1 C6 C5 C4 0.93(18)
C1 C6 C5 N2 -178.50(11)
C7 N2 C5 C6 -8.6(2)
C7 N2 C5 C4 171.98(13)
C5 C6 C1 C2 -0.77(18)
C5 C6 C1 N1 179.59(11)
O3 N1 C1 C2 -168.82(12)
O2 N1 C1 C2 10.80(16)
O3 N1 C1 C6 10.82(15)
O2 N1 C1 C6 -169.56(11)
C6 C5 C4 C3 -0.5(2)
N2 C5 C4 C3 178.98(12)
C5 N2 C7 O4 -0.7(2)
C5 N2 C7 C8 179.76(12)
C5 C4 C3 C2 -0.2(2)
C4 C3 C2 O1 179.03(12)
C4 C3 C2 C1 0.3(2)
C6 C1 C2 O1 -178.46(12)
N1 C1 C2 O1 1.2(2)
C6 C1 C2 C3 0.13(19)
N1 C1 C2 C3 179.75(12)
